data_2231954
loop_
_publ_author_name
'Wang, Shi Juan'

_publ_section_title
;
 3,4-Dimethylanilinium 4-methylbenzenesulfonate
;
_journal_coeditor_code JH2327
_journal_issue 10
_journal_name_full 'Acta Crystallographica Section E'
_journal_page_first o2780
_journal_paper_doi 10.1107/S160053681103892X
_journal_volume 67
_journal_year 2011
_chemical_formula_iupac 'C8 H12 N + C7 H7 O3 S -'
_chemical_formula_moiety 'C8 H12 N  C7 H7 O3 S '
_chemical_formula_sum 'C15 H19 N O3 S'
_chemical_formula_weight 293.37
_chemical_name_systematic
;
 3,4-Dimethylanilinium 4-methylbenzenesulfonate
;
_space_group_IT_number 14
_symmetry_cell_setting monoclinic
_symmetry_space_group_name_Hall '-P 2yn'
_symmetry_space_group_name_H-M 'P 1 21/n 1'
_atom_sites_solution_hydrogens geom
_atom_sites_solution_primary direct
_atom_sites_solution_secondary difmap
_audit_creation_method SHELXL-97
_cell_angle_alpha 90.00
_cell_angle_beta 106.88(3)
_cell_angle_gamma 90.00
_cell_formula_units_Z 4
_cell_length_a 12.373(3)
_cell_length_b 7.3011(15)
_cell_length_c 17.556(4)
_cell_measurement_reflns_used 3434
_cell_measurement_temperature 293(2)
_cell_measurement_theta_max 27.370
_cell_measurement_theta_min 2.6015
_cell_volume 1517.6(6)
_computing_cell_refinement 'CrystalClear (Rigaku, 2005)'
_computing_data_collection 'CrystalClear (Rigaku, 2005)'
_computing_data_reduction 'CrystalClear (Rigaku, 2005)'
_computing_molecular_graphics 'SHELXTL (Sheldrick, 2008)'
_computing_publication_material 'SHELXTL (Sheldrick, 2008)'
_computing_structure_refinement 'SHELXL97 (Sheldrick, 2008)'
_computing_structure_solution 'SHELXS97 (Sheldrick, 2008)'
_diffrn_ambient_temperature 293(2)
_diffrn_detector_area_resol_mean 13.6612
_diffrn_measured_fraction_theta_full 0.994
_diffrn_measured_fraction_theta_max 0.994
_diffrn_measurement_device_type 'Rigaku Mercury2'
_diffrn_measurement_method CCD_Profile_fitting
_diffrn_radiation_monochromator graphite
_diffrn_radiation_source 'fine-focus sealed tube'
_diffrn_radiation_type MoK\a
_diffrn_radiation_wavelength 0.71073
_diffrn_reflns_av_R_equivalents 0.0456
_diffrn_reflns_av_sigmaI/netI 0.0373
_diffrn_reflns_limit_h_max 15
_diffrn_reflns_limit_h_min -15
_diffrn_reflns_limit_k_max 9
_diffrn_reflns_limit_k_min -9
_diffrn_reflns_limit_l_max 22
_diffrn_reflns_limit_l_min -22
_diffrn_reflns_number 14838
_diffrn_reflns_theta_full 27.37
_diffrn_reflns_theta_max 27.37
_diffrn_reflns_theta_min 3.04
_exptl_absorpt_coefficient_mu 0.220
_exptl_absorpt_correction_T_max 1.0000
_exptl_absorpt_correction_T_min 0.8246
_exptl_absorpt_correction_type multi-scan
_exptl_absorpt_process_details '(CrystalClear; Rigaku, 2005)'
_exptl_crystal_colour Colorless
_exptl_crystal_density_diffrn 1.284
_exptl_crystal_density_method 'not measured'
_exptl_crystal_description Prism
_exptl_crystal_F_000 624
_exptl_crystal_size_max 0.2000
_exptl_crystal_size_mid 0.2000
_exptl_crystal_size_min 0.2000
_refine_diff_density_max 0.713
_refine_diff_density_min -0.705
_refine_ls_extinction_method none
_refine_ls_goodness_of_fit_ref 1.046
_refine_ls_hydrogen_treatment constr
_refine_ls_matrix_type full
_refine_ls_number_parameters 181
_refine_ls_number_reflns 3434
_refine_ls_number_restraints 1
_refine_ls_restrained_S_all 1.062
_refine_ls_R_factor_all 0.1019
_refine_ls_R_factor_gt 0.0824
_refine_ls_shift/su_max 0.000
_refine_ls_shift/su_mean 0.000
_refine_ls_structure_factor_coef Fsqd
_refine_ls_weighting_details 'calc w=1/[\s^2^(Fo^2^)+(0.1230P)^2^+1.5301P] where P=(Fo^2^+2Fc^2^)/3'
_refine_ls_weighting_scheme calc
_refine_ls_wR_factor_gt 0.2127
_refine_ls_wR_factor_ref 0.2290
_reflns_number_gt 2608
_reflns_number_total 3434
_reflns_threshold_expression >2sigma(I)
_cod_data_source_file jh2327.cif
_cod_data_source_block I
_cod_original_cell_volume 1517.7(5)
_cod_original_sg_symbol_H-M 'P 21/n'
_cod_database_code 2231954
_cod_database_fobs_code 2231954

loop_
_symmetry_equiv_pos_as_xyz
'x, y, z'
'-x+1/2, y+1/2, -z+1/2'
'-x, -y, -z'
'x-1/2, -y-1/2, z-1/2'

loop_
_atom_site_type_symbol
_atom_site_label
_atom_site_fract_x
_atom_site_fract_y
_atom_site_fract_z
_atom_site_U_iso_or_equiv
_atom_site_adp_type
_atom_site_calc_flag
_atom_site_refinement_flags
_atom_site_occupancy
_atom_site_symmetry_multiplicity
S S1 0.32958(7) 0.27384(11) 0.06233(5) 0.0414(3) Uani d . 1 1
N N1 0.4796(2) 0.7784(4) 0.07083(15) 0.0429(6) Uani d . 1 1
H H1A 0.5143 0.7406 0.0358 0.064 Uiso calc R 1 1
H H1B 0.4597 0.8952 0.0615 0.064 Uiso calc R 1 1
H H1C 0.4182 0.7105 0.0661 0.064 Uiso calc R 1 1
C C3 0.5882(3) 0.7845(4) 0.29494(18) 0.0386(7) Uani d . 1 1
C C4 0.6969(3) 0.7113(4) 0.30705(18) 0.0413(7) Uani d . 1 1
C C1 0.5569(3) 0.7596(4) 0.15244(17) 0.0346(6) Uani d . 1 1
C C9 0.3539(3) 0.2660(4) 0.16787(19) 0.0373(7) Uani d . 1 1
C C10 0.2706(3) 0.1959(5) 0.1992(2) 0.0473(8) Uani d . 1 1
H H10A 0.2031 0.1522 0.1654 0.057 Uiso calc R 1 1
C C2 0.5186(3) 0.8113(4) 0.21675(17) 0.0368(7) Uani d . 1 1
H H2A 0.4474 0.8632 0.2079 0.044 Uiso calc R 1 1
C C6 0.6634(3) 0.6868(4) 0.16339(19) 0.0424(7) Uani d . 1 1
H H6A 0.6880 0.6540 0.1200 0.051 Uiso calc R 1 1
C C14 0.4558(3) 0.3289(4) 0.21888(19) 0.0430(7) Uani d . 1 1
H H14A 0.5119 0.3735 0.1983 0.052 Uiso calc R 1 1
C C12 0.3897(4) 0.2572(5) 0.3338(2) 0.0511(9) Uani d . 1 1
O O1 0.4053(3) 0.1381(4) 0.04418(16) 0.0717(9) Uani d . 1 1
C C5 0.7330(3) 0.6636(5) 0.2409(2) 0.0447(8) Uani d . 1 1
H H5A 0.8051 0.6155 0.2490 0.054 Uiso calc R 1 1
C C13 0.4728(3) 0.3244(5) 0.3013(2) 0.0513(9) Uani d . 1 1
H H13A 0.5407 0.3668 0.3351 0.062 Uiso calc R 1 1
C C7 0.5443(4) 0.8386(6) 0.3646(2) 0.0596(10) Uani d . 1 1
H H7A 0.6009 0.8124 0.4138 0.089 Uiso calc RD 1 1
H H7B 0.4771 0.7703 0.3621 0.089 Uiso calc R 1 1
H H7C 0.5275 0.9672 0.3618 0.089 Uiso calc R 1 1
C C11 0.2890(3) 0.1918(5) 0.2808(2) 0.0544(9) Uani d . 1 1
H H11A 0.2332 0.1446 0.3011 0.065 Uiso calc R 1 1
O O2 0.3571(4) 0.4547(4) 0.04248(16) 0.0895(12) Uani d . 1 1
C C15 0.4082(5) 0.2539(7) 0.4234(3) 0.0796(15) Uani d . 1 1
H H15A 0.4811 0.3042 0.4499 0.119 Uiso calc R 1 1
H H15B 0.4044 0.1299 0.4406 0.119 Uiso calc R 1 1
H H15C 0.3508 0.3255 0.4362 0.119 Uiso calc R 1 1
C C8 0.7761(3) 0.6797(6) 0.3905(2) 0.0631(11) Uani d . 1 1
H H8A 0.7398 0.7184 0.4293 0.095 Uiso calc RD 1 1
H H8B 0.8441 0.7491 0.3972 0.095 Uiso calc R 1 1
H H8C 0.7943 0.5519 0.3977 0.095 Uiso calc R 1 1
O O3 0.2122(3) 0.2272(6) 0.0250(2) 0.1043(14) Uani d . 1 1

loop_
_atom_site_aniso_label
_atom_site_aniso_U_11
_atom_site_aniso_U_22
_atom_site_aniso_U_33
_atom_site_aniso_U_12
_atom_site_aniso_U_13
_atom_site_aniso_U_23
S1 0.0502(5) 0.0355(4) 0.0360(4) 0.0014(3) 0.0084(3) 0.0001(3)
N1 0.0532(16) 0.0414(14) 0.0281(12) 0.0017(12) 0.0025(11) 0.0021(10)
C3 0.0493(17) 0.0337(15) 0.0296(14) 0.0016(13) 0.0064(13) 0.0014(11)
C4 0.0497(18) 0.0320(15) 0.0338(15) 0.0037(13) -0.0010(13) 0.0018(12)
C1 0.0418(16) 0.0298(14) 0.0282(13) -0.0003(11) 0.0039(12) 0.0038(10)
C9 0.0439(17) 0.0309(14) 0.0396(15) 0.0010(12) 0.0160(13) 0.0003(12)
C10 0.0421(17) 0.0441(18) 0.059(2) -0.0026(14) 0.0198(16) 0.0010(15)
C2 0.0377(15) 0.0361(15) 0.0344(15) 0.0023(12) 0.0070(12) 0.0029(12)
C6 0.0503(18) 0.0408(17) 0.0369(16) 0.0075(14) 0.0138(14) -0.0016(13)
C14 0.0473(17) 0.0422(17) 0.0421(17) -0.0079(14) 0.0170(14) 0.0006(13)
C12 0.075(3) 0.0411(18) 0.0438(18) 0.0071(17) 0.0276(18) 0.0044(14)
O1 0.111(2) 0.0637(18) 0.0456(14) 0.0344(17) 0.0310(16) 0.0082(13)
C5 0.0414(17) 0.0413(17) 0.0469(18) 0.0109(13) 0.0059(14) 0.0006(14)
C13 0.059(2) 0.051(2) 0.0405(17) -0.0064(16) 0.0094(16) 0.0003(15)
C7 0.077(3) 0.066(2) 0.0380(18) 0.007(2) 0.0204(18) 0.0005(17)
C11 0.058(2) 0.053(2) 0.063(2) 0.0037(17) 0.0359(19) 0.0102(17)
O2 0.171(4) 0.0434(16) 0.0445(15) -0.0182(19) 0.0171(19) 0.0062(12)
C15 0.121(4) 0.080(3) 0.045(2) 0.016(3) 0.036(3) 0.008(2)
C8 0.073(3) 0.057(2) 0.0400(18) 0.0121(19) -0.0142(18) -0.0014(16)
O3 0.057(2) 0.180(4) 0.062(2) -0.021(2) -0.0047(16) -0.005(2)

loop_
_atom_type_symbol
_atom_type_description
_atom_type_scat_dispersion_real
_atom_type_scat_dispersion_imag
_atom_type_scat_source
C C 0.0033 0.0016 'International Tables Vol C Tables 4.2.6.8 and 6.1.1.4'
H H 0.0000 0.0000 'International Tables Vol C Tables 4.2.6.8 and 6.1.1.4'
N N 0.0061 0.0033 'International Tables Vol C Tables 4.2.6.8 and 6.1.1.4'
O O 0.0106 0.0060 'International Tables Vol C Tables 4.2.6.8 and 6.1.1.4'
S S 0.1246 0.1234 'International Tables Vol C Tables 4.2.6.8 and 6.1.1.4'

loop_
_geom_angle_atom_site_label_1
_geom_angle_atom_site_label_2
_geom_angle_atom_site_label_3
_geom_angle
O2 S1 O3 112.6(2)
O2 S1 O1 111.1(2)
O3 S1 O1 111.3(2)
O2 S1 C9 107.53(15)
O3 S1 C9 107.81(19)
O1 S1 C9 106.16(15)
C1 N1 H1A 109.5
C1 N1 H1B 109.5
H1A N1 H1B 109.5
C1 N1 H1C 109.5
H1A N1 H1C 109.5
H1B N1 H1C 109.5
C4 C3 C2 119.2(3)
C4 C3 C7 121.6(3)
C2 C3 C7 119.1(3)
C5 C4 C3 119.3(3)
C5 C4 C8 119.1(3)
C3 C4 C8 121.5(3)
C6 C1 C2 121.7(3)
C6 C1 N1 119.5(3)
C2 C1 N1 118.8(3)
C14 C9 C10 120.0(3)
C14 C9 S1 120.2(2)
C10 C9 S1 119.8(3)
C11 C10 C9 119.8(3)
C11 C10 H10A 120.1
C9 C10 H10A 120.1
C1 C2 C3 119.7(3)
C1 C2 H2A 120.1
C3 C2 H2A 120.1
C1 C6 C5 118.5(3)
C1 C6 H6A 120.8
C5 C6 H6A 120.8
C9 C14 C13 119.5(3)
C9 C14 H14A 120.3
C13 C14 H14A 120.3
C13 C12 C11 117.6(3)
C13 C12 C15 121.2(4)
C11 C12 C15 121.2(4)
C6 C5 C4 121.5(3)
C6 C5 H5A 119.3
C4 C5 H5A 119.3
C14 C13 C12 121.4(3)
C14 C13 H13A 119.3
C12 C13 H13A 119.3
C3 C7 H7A 109.5
C3 C7 H7B 109.5
H7A C7 H7B 109.5
C3 C7 H7C 109.5
H7A C7 H7C 109.5
H7B C7 H7C 109.5
C10 C11 C12 121.7(3)
C10 C11 H11A 119.1
C12 C11 H11A 119.1
C12 C15 H15A 109.5
C12 C15 H15B 109.5
H15A C15 H15B 109.5
C12 C15 H15C 109.5
H15A C15 H15C 109.5
H15B C15 H15C 109.5
C4 C8 H8A 109.5
C4 C8 H8B 109.5
H8A C8 H8B 109.5
C4 C8 H8C 109.5
H8A C8 H8C 109.5
H8B C8 H8C 109.5

loop_
_geom_bond_atom_site_label_1
_geom_bond_atom_site_label_2
_geom_bond_distance
S1 O2 1.432(3)
S1 O3 1.449(3)
S1 O1 1.461(3)
S1 C9 1.790(3)
N1 C1 1.480(4)
N1 H1A 0.8900
N1 H1B 0.8900
N1 H1C 0.8900
C3 C4 1.405(5)
C3 C2 1.406(4)
C3 C7 1.527(5)
C4 C5 1.404(5)
C4 C8 1.526(4)
C1 C6 1.381(4)
C1 C2 1.397(4)
C9 C14 1.396(5)
C9 C10 1.399(4)
C10 C11 1.384(5)
C10 H10A 0.9300
C2 H2A 0.9300
C6 C5 1.394(5)
C6 H6A 0.9300
C14 C13 1.400(5)
C14 H14A 0.9300
C12 C13 1.402(5)
C12 C11 1.405(6)
C12 C15 1.523(5)
C5 H5A 0.9300
C13 H13A 0.9300
C7 H7A 0.9600
C7 H7B 0.9600
C7 H7C 0.9600
C11 H11A 0.9300
C15 H15A 0.9600
C15 H15B 0.9600
C15 H15C 0.9600
C8 H8A 0.9600
C8 H8B 0.9600
C8 H8C 0.9600

loop_
_geom_hbond_atom_site_label_D
_geom_hbond_atom_site_label_H
_geom_hbond_atom_site_label_A
_geom_hbond_site_symmetry_A
_geom_hbond_distance_DH
_geom_hbond_distance_HA
_geom_hbond_distance_DA
_geom_hbond_angle_DHA
N1 H1A O1 3_665 0.89 2.13 2.854(4) 137.4
N1 H1A S1 3_665 0.89 2.94 3.794(3) 161.3
N1 H1B O1 1_565 0.89 1.89 2.777(4) 174.8
N1 H1C O2 . 0.89 2.01 2.773(4) 142.7

loop_
_cod_related_entry_id
_cod_related_entry_database
_cod_related_entry_code
1 ChemSpider 30657043
